data_7004977
loop_
_publ_author_name
'Derossi, Sofia'
'Adams, Harry'
'Ward, Michael D.'

_publ_section_title
;
 Hydrogen-bonded assemblies of ruthenium(II)-biimidazole complex
 cations and cyanometallate anions: structures and photophysics.
;
_journal_issue 1
_journal_name_full 'Dalton transactions (Cambridge, England : 2003)'
_journal_page_first 33
_journal_page_last 36
_journal_paper_doi 10.1039/b614346f
_journal_year 2007
_chemical_formula_sum 'C48 H43 N18 O0.5 Ru2'
_chemical_formula_weight 1082.14
_chemical_name_systematic
;
?
;
_space_group_IT_number 15
_symmetry_cell_setting monoclinic
_symmetry_space_group_name_Hall '-C 2yc'
_symmetry_space_group_name_H-M 'C 1 2/c 1'
_atom_sites_solution_hydrogens geom
_atom_sites_solution_primary direct
_atom_sites_solution_secondary difmap
_audit_creation_method SHELXL-97
_cell_angle_alpha 90.00
_cell_angle_beta 117.77(3)
_cell_angle_gamma 90.00
_cell_formula_units_Z 8
_cell_length_a 38.960(8)
_cell_length_b 13.840(3)
_cell_length_c 22.006(4)
_cell_measurement_temperature 150(2)
_cell_volume 10499(5)
_computing_structure_refinement 'SHELXL-97 (Sheldrick, 1997)'
_computing_structure_solution 'SHELXS-97 (Sheldrick, 1990)'
_diffrn_ambient_temperature 150(2)
_diffrn_measured_fraction_theta_full 1.000
_diffrn_measured_fraction_theta_max 0.994
_diffrn_measurement_device_type 'Bruker APEX-2'
_diffrn_measurement_method 'phi and omega scans'
_diffrn_radiation_monochromator graphite
_diffrn_radiation_source 'fine-focus sealed tube'
_diffrn_radiation_type MoK\a
_diffrn_radiation_wavelength 0.71073
_diffrn_reflns_av_R_equivalents 0.0589
_diffrn_reflns_av_sigmaI/netI 0.0441
_diffrn_reflns_limit_h_max 49
_diffrn_reflns_limit_h_min -47
_diffrn_reflns_limit_k_max 17
_diffrn_reflns_limit_k_min -17
_diffrn_reflns_limit_l_max 27
_diffrn_reflns_limit_l_min -27
_diffrn_reflns_number 97496
_diffrn_reflns_theta_full 25.00
_diffrn_reflns_theta_max 26.85
_diffrn_reflns_theta_min 1.18
_exptl_absorpt_coefficient_mu 0.627
_exptl_absorpt_correction_T_max 0.9634
_exptl_absorpt_correction_T_min 0.7966
_exptl_absorpt_correction_type multi-scan
_exptl_absorpt_process_details sadabs
_exptl_crystal_density_diffrn 1.369
_exptl_crystal_density_method 'not measured'
_exptl_crystal_F_000 4392
_exptl_crystal_size_max 0.38
_exptl_crystal_size_mid 0.22
_exptl_crystal_size_min 0.06
_refine_diff_density_max 1.240
_refine_diff_density_min -1.475
_refine_diff_density_rms 0.086
_refine_ls_extinction_method none
_refine_ls_goodness_of_fit_ref 1.088
_refine_ls_hydrogen_treatment constr
_refine_ls_matrix_type full
_refine_ls_number_parameters 618
_refine_ls_number_reflns 11207
_refine_ls_number_restraints 0
_refine_ls_restrained_S_all 1.088
_refine_ls_R_factor_all 0.0612
_refine_ls_R_factor_gt 0.0400
_refine_ls_shift/su_max 0.004
_refine_ls_shift/su_mean 0.000
_refine_ls_structure_factor_coef Fsqd
_refine_ls_weighting_details 'calc w=1/[\s^2^(Fo^2^)+(0.0410P)^2^+8.7100P] where P=(Fo^2^+2Fc^2^)/3'
_refine_ls_weighting_scheme calc
_refine_ls_wR_factor_gt 0.0866
_refine_ls_wR_factor_ref 0.0937
_reflns_number_gt 8457
_reflns_number_total 11207
_reflns_threshold_expression >2sigma(I)
_cod_data_source_file b614346f.txt
_cod_data_source_block imw493
_cod_original_cell_volume 10499(4)
_cod_original_sg_symbol_H-M C2/c
_cod_original_formula_sum 'C48 H43 N18 O0.50 Ru2'
_cod_database_code 7004977

loop_
_symmetry_equiv_pos_as_xyz
'x, y, z'
'-x, y, -z+1/2'
'x+1/2, y+1/2, z'
'-x+1/2, y+1/2, -z+1/2'
'-x, -y, -z'
'x, -y, z-1/2'
'-x+1/2, -y+1/2, -z'
'x+1/2, -y+1/2, z-1/2'

loop_
_atom_site_label
_atom_site_type_symbol
_atom_site_fract_x
_atom_site_fract_y
_atom_site_fract_z
_atom_site_U_iso_or_equiv
_atom_site_adp_type
_atom_site_occupancy
_atom_site_symmetry_multiplicity
_atom_site_calc_flag
_atom_site_refinement_flags
_atom_site_disorder_assembly
_atom_site_disorder_group
Ru1 Ru 0.960133(6) -0.221070(18) 0.911419(12) 0.02411(7) Uani 1 1 d . . .
C1 C 0.98416(9) -0.4178(2) 0.87898(18) 0.0344(8) Uani 1 1 d . . .
H1 H 0.9633 -0.4076 0.8343 0.041 Uiso 1 1 calc R . .
C2 C 1.00633(10) -0.4999(2) 0.8906(2) 0.0399(8) Uani 1 1 d . . .
H2 H 1.0008 -0.5454 0.8549 0.048 Uiso 1 1 calc R . .
C3 C 1.03666(10) -0.5146(3) 0.9552(2) 0.0450(9) Uani 1 1 d . . .
H3 H 1.0528 -0.5699 0.9648 0.054 Uiso 1 1 calc R . .
C4 C 1.04320(9) -0.4484(2) 1.00519(19) 0.0388(8) Uani 1 1 d . . .
H4 H 1.0638 -0.4579 1.0502 0.047 Uiso 1 1 calc R . .
C5 C 1.01989(8) -0.3673(2) 0.99071(16) 0.0279(7) Uani 1 1 d . . .
C6 C 1.02509(8) -0.2924(2) 1.04036(16) 0.0288(7) Uani 1 1 d . . .
C7 C 1.05086(9) -0.2992(3) 1.10983(17) 0.0391(9) Uani 1 1 d . . .
H7 H 1.0662 -0.3557 1.1274 0.047 Uiso 1 1 calc R . .
C8 C 1.05426(10) -0.2248(3) 1.15296(17) 0.0437(9) Uani 1 1 d . . .
H8 H 1.0717 -0.2296 1.2007 0.052 Uiso 1 1 calc R . .
C9 C 1.03241(9) -0.1434(3) 1.12695(16) 0.0382(8) Uani 1 1 d . . .
H9A H 1.0346 -0.0905 1.1560 0.046 Uiso 1 1 calc R . .
C10 C 1.00710(8) -0.1397(3) 1.05736(16) 0.0327(7) Uani 1 1 d . . .
H10 H 0.9921 -0.0829 1.0392 0.039 Uiso 1 1 calc R . .
C11 C 0.93488(8) -0.0973(2) 0.90519(15) 0.0293(7) Uani 1 1 d . . .
C12 C 0.99564(8) -0.1548(2) 0.87912(15) 0.0316(7) Uani 1 1 d . . .
C13 C 0.92052(9) -0.2496(2) 0.81617(17) 0.0284(7) Uani 1 1 d . . .
C14 C 0.92389(8) -0.2756(2) 0.94478(16) 0.0279(7) Uani 1 1 d . . .
N1 N 0.99057(6) -0.35220(18) 0.92710(13) 0.0279(6) Uani 1 1 d . . .
N2 N 1.00286(7) -0.21223(18) 1.01472(13) 0.0275(6) Uani 1 1 d . . .
N10 N 0.90302(8) -0.2991(2) 0.96613(15) 0.0387(7) Uani 1 1 d . . .
N11 N 1.01584(8) -0.1149(2) 0.86262(14) 0.0481(8) Uani 1 1 d . . .
N12 N 0.89704(7) -0.2697(2) 0.76180(13) 0.0349(6) Uani 1 1 d . . .
N13 N 0.91948(7) -0.0248(2) 0.90307(14) 0.0381(7) Uani 1 1 d . . .
Ru2 Ru 0.798525(6) 0.293133(18) 0.822980(11) 0.02426(7) Uani 1 1 d . . .
N3 N 0.85101(6) 0.24835(18) 0.90309(12) 0.0244(5) Uani 1 1 d . . .
N4 N 0.80875(7) 0.16681(19) 0.78345(12) 0.0270(6) Uani 1 1 d . . .
N5 N 0.79883(6) 0.41854(18) 0.87036(12) 0.0277(6) Uani 1 1 d . . .
N6 N 0.83076(6) 0.3781(2) 0.79378(12) 0.0293(6) Uani 1 1 d . . .
N7 N 0.74524(6) 0.32165(18) 0.74324(12) 0.0259(5) Uani 1 1 d . . .
N8 N 0.76370(7) 0.21437(17) 0.85037(11) 0.0237(5) Uani 1 1 d . . .
N9 N 0.84794(7) 0.0461(2) 0.79615(13) 0.0348(6) Uani 1 1 d . . .
H9 H 0.8683 0.0077 0.8146 0.042 Uiso 1 1 calc R . .
N14 N 0.89918(6) 0.14526(18) 0.94259(12) 0.0256(6) Uani 1 1 d . . .
H14 H 0.9135 0.0950 0.9446 0.031 Uiso 1 1 calc R . .
C15 C 0.77555(8) 0.1544(2) 0.90398(14) 0.0282(7) Uani 1 1 d . . .
H15 H 0.8025 0.1500 0.9345 0.034 Uiso 1 1 calc R . .
C16 C 0.75056(9) 0.0992(2) 0.91675(15) 0.0333(8) Uani 1 1 d . . .
H16 H 0.7601 0.0568 0.9551 0.040 Uiso 1 1 calc R . .
C17 C 0.71136(9) 0.1059(3) 0.87332(16) 0.0365(8) Uani 1 1 d . . .
H17 H 0.6935 0.0681 0.8813 0.044 Uiso 1 1 calc R . .
C18 C 0.69841(8) 0.1676(2) 0.81845(15) 0.0307(7) Uani 1 1 d . . .
H18 H 0.6714 0.1742 0.7886 0.037 Uiso 1 1 calc R . .
C19 C 0.72503(8) 0.2202(2) 0.80690(14) 0.0246(6) Uani 1 1 d . . .
C20 C 0.71468(8) 0.2822(2) 0.74719(14) 0.0248(6) Uani 1 1 d . . .
C21 C 0.67698(8) 0.2973(2) 0.69627(15) 0.0281(7) Uani 1 1 d . . .
H21 H 0.6558 0.2698 0.7002 0.034 Uiso 1 1 calc R . .
C22 C 0.67064(8) 0.3525(2) 0.64018(15) 0.0310(7) Uani 1 1 d . . .
H22 H 0.6450 0.3626 0.6044 0.037 Uiso 1 1 calc R . .
C23 C 0.70178(8) 0.3929(2) 0.63647(15) 0.0328(7) Uani 1 1 d . . .
H23 H 0.6980 0.4320 0.5984 0.039 Uiso 1 1 calc R . .
C24 C 0.73858(8) 0.3760(2) 0.68886(15) 0.0317(7) Uani 1 1 d . . .
H24 H 0.7600 0.4042 0.6861 0.038 Uiso 1 1 calc R . .
C25 C 0.78016(9) 0.4362(3) 0.90656(16) 0.0353(8) Uani 1 1 d . . .
H25 H 0.7638 0.3873 0.9092 0.042 Uiso 1 1 calc R . .
C26 C 0.78334(10) 0.5205(3) 0.93989(18) 0.0449(9) Uani 1 1 d . . .
H26 H 0.7690 0.5306 0.9644 0.054 Uiso 1 1 calc R . .
C27 C 0.80727(11) 0.5907(3) 0.9380(2) 0.0522(10) Uani 1 1 d . . .
H27 H 0.8106 0.6492 0.9627 0.063 Uiso 1 1 calc R . .
C28 C 0.82641(10) 0.5764(3) 0.90054(18) 0.0448(9) Uani 1 1 d . . .
H28 H 0.8427 0.6255 0.8978 0.054 Uiso 1 1 calc R . .
C29 C 0.82198(8) 0.4896(2) 0.86639(16) 0.0330(7) Uani 1 1 d . . .
C30 C 0.84045(8) 0.4659(2) 0.82404(16) 0.0312(7) Uani 1 1 d . . .
C31 C 0.86538(9) 0.5275(3) 0.81387(17) 0.0380(8) Uani 1 1 d . . .
H31 H 0.8727 0.5878 0.8370 0.046 Uiso 1 1 calc R . .
C32 C 0.87908(9) 0.4992(3) 0.76977(18) 0.0414(9) Uani 1 1 d . . .
H32 H 0.8958 0.5408 0.7614 0.050 Uiso 1 1 calc R . .
C33 C 0.86885(9) 0.4107(3) 0.73732(17) 0.0421(9) Uani 1 1 d . . .
H33 H 0.8782 0.3910 0.7063 0.051 Uiso 1 1 calc R . .
C34 C 0.84497(8) 0.3522(3) 0.75080(16) 0.0358(8) Uani 1 1 d . . .
H34 H 0.8381 0.2909 0.7290 0.043 Uiso 1 1 calc R . .
C35 C 0.79251(9) 0.1093(3) 0.72521(16) 0.0361(8) Uani 1 1 d . . .
H35 H 0.7682 0.1203 0.6861 0.043 Uiso 1 1 calc R . .
C36 C 0.81679(10) 0.0352(3) 0.73304(17) 0.0386(8) Uani 1 1 d . . .
H36 H 0.8129 -0.0148 0.7008 0.046 Uiso 1 1 calc R . .
C37 C 0.84239(8) 0.1245(2) 0.82499(15) 0.0259(7) Uani 1 1 d . . .
C38 C 0.86511(8) 0.1691(2) 0.88985(14) 0.0253(7) Uani 1 1 d . . .
C39 C 0.90774(8) 0.2125(2) 0.99266(15) 0.0268(7) Uani 1 1 d . . .
H39 H 0.9301 0.2142 1.0364 0.032 Uiso 1 1 calc R . .
C40 C 0.87760(8) 0.2772(2) 0.96731(15) 0.0277(7) Uani 1 1 d . . .
H40 H 0.8756 0.3330 0.9906 0.033 Uiso 1 1 calc R . .
N1S N 0.80056(9) -0.0978(3) 0.59515(15) 0.0510(8) Uani 1 1 d . . .
N2S N 0.77929(12) -0.6677(3) 0.57752(19) 0.0765(12) Uani 1 1 d . . .
N3S N 0.85351(9) -0.0132(2) 0.51121(14) 0.0447(7) Uani 1 1 d . . .
C1S C 0.82096(10) -0.1542(3) 0.59334(16) 0.0410(9) Uani 1 1 d . . .
C2S C 0.84721(11) -0.2266(3) 0.59102(19) 0.0530(11) Uani 1 1 d . . .
H2S1 H 0.8643 -0.2494 0.6377 0.080 Uiso 1 1 calc R . .
H2S2 H 0.8628 -0.1982 0.5713 0.080 Uiso 1 1 calc R . .
H2S3 H 0.8322 -0.2810 0.5626 0.080 Uiso 1 1 calc R . .
C3S C 0.79286(12) -0.7370(4) 0.57102(18) 0.0587(12) Uani 1 1 d . . .
C4S C 0.80970(14) -0.8253(4) 0.5606(2) 0.0838(16) Uani 1 1 d . . .
H4S1 H 0.8372 -0.8146 0.5745 0.126 Uiso 1 1 calc R . .
H4S2 H 0.7962 -0.8433 0.5119 0.126 Uiso 1 1 calc R . .
H4S3 H 0.8070 -0.8773 0.5883 0.126 Uiso 1 1 calc R . .
C5S C 0.88202(10) 0.0263(3) 0.53399(16) 0.0357(8) Uani 1 1 d . . .
C6S C 0.91872(10) 0.0774(3) 0.56259(19) 0.0500(10) Uani 1 1 d . . .
H6S1 H 0.9198 0.1179 0.5270 0.075 Uiso 1 1 calc R . .
H6S2 H 0.9401 0.0307 0.5794 0.075 Uiso 1 1 calc R . .
H6S3 H 0.9211 0.1182 0.6007 0.075 Uiso 1 1 calc R . .
N4S N 0.89271(14) 0.1237(4) 0.6970(2) 0.0869(15) Uani 1 1 d . . .
C7S C 0.90301(16) 0.0460(5) 0.7064(2) 0.0766(18) Uani 1 1 d . . .
C8S C 0.91505(18) -0.0515(4) 0.7191(2) 0.110(2) Uani 1 1 d . . .
H8S1 H 0.9281 -0.0634 0.7687 0.165 Uiso 1 1 calc R . .
H8S2 H 0.9331 -0.0648 0.7006 0.165 Uiso 1 1 calc R . .
H8S3 H 0.8924 -0.0938 0.6969 0.165 Uiso 1 1 calc R . .
O1 O 1.0000(6) -0.9777(3) 0.7500(3) 0.0855(14) Uiso 1 2 d SR . .

loop_
_atom_site_aniso_label
_atom_site_aniso_U_11
_atom_site_aniso_U_22
_atom_site_aniso_U_33
_atom_site_aniso_U_23
_atom_site_aniso_U_13
_atom_site_aniso_U_12
Ru1 0.01443(12) 0.02484(15) 0.03037(13) 0.00051(11) 0.00816(10) 0.00149(9)
C1 0.0306(17) 0.031(2) 0.046(2) -0.0018(16) 0.0215(15) -0.0030(14)
C2 0.045(2) 0.0242(19) 0.070(2) -0.0002(17) 0.042(2) -0.0004(15)
C3 0.037(2) 0.031(2) 0.081(3) 0.017(2) 0.040(2) 0.0107(16)
C4 0.0250(17) 0.036(2) 0.059(2) 0.0187(18) 0.0226(16) 0.0066(14)
C5 0.0165(14) 0.0270(18) 0.0395(17) 0.0092(14) 0.0124(13) -0.0001(12)
C6 0.0169(14) 0.0303(19) 0.0375(17) 0.0104(14) 0.0111(13) -0.0003(13)
C7 0.0236(16) 0.041(2) 0.045(2) 0.0176(17) 0.0091(14) -0.0007(14)
C8 0.0333(19) 0.061(3) 0.0300(17) 0.0070(18) 0.0086(15) -0.0101(18)
C9 0.0269(17) 0.051(2) 0.0345(18) -0.0069(17) 0.0125(14) -0.0110(16)
C10 0.0206(15) 0.038(2) 0.0385(18) -0.0005(16) 0.0127(14) -0.0038(14)
C11 0.0181(15) 0.037(2) 0.0311(16) -0.0006(14) 0.0101(13) -0.0031(14)
C12 0.0171(15) 0.040(2) 0.0302(16) 0.0004(15) 0.0048(13) 0.0018(14)
C13 0.0236(16) 0.0234(18) 0.0432(19) 0.0015(14) 0.0197(15) 0.0049(13)
C14 0.0200(15) 0.0208(17) 0.0357(17) -0.0016(13) 0.0070(13) 0.0006(12)
N1 0.0189(12) 0.0262(15) 0.0409(15) 0.0038(12) 0.0159(11) 0.0022(11)
N2 0.0164(12) 0.0302(16) 0.0355(14) 0.0006(12) 0.0119(11) -0.0039(11)
N10 0.0262(14) 0.0328(17) 0.0588(19) 0.0049(14) 0.0212(14) -0.0013(12)
N11 0.0260(15) 0.074(2) 0.0394(16) 0.0107(16) 0.0114(13) -0.0063(15)
N12 0.0222(14) 0.0471(19) 0.0301(14) -0.0009(13) 0.0078(12) 0.0009(12)
N13 0.0282(15) 0.0315(18) 0.0553(18) 0.0009(14) 0.0201(13) 0.0050(13)
Ru2 0.01477(12) 0.02976(16) 0.02387(12) 0.00278(10) 0.00530(9) -0.00227(10)
N3 0.0190(12) 0.0262(15) 0.0239(12) 0.0027(11) 0.0065(10) -0.0036(10)
N4 0.0218(13) 0.0324(16) 0.0256(13) 0.0003(11) 0.0101(10) -0.0041(11)
N5 0.0166(12) 0.0307(16) 0.0282(13) 0.0042(11) 0.0040(10) -0.0035(11)
N6 0.0152(12) 0.0380(17) 0.0273(13) 0.0080(12) 0.0037(10) -0.0004(11)
N7 0.0185(12) 0.0302(15) 0.0258(13) 0.0020(11) 0.0078(10) -0.0001(10)
N8 0.0218(12) 0.0232(15) 0.0225(12) -0.0014(11) 0.0073(10) -0.0016(10)
N9 0.0296(14) 0.0360(18) 0.0376(15) -0.0003(13) 0.0148(12) 0.0039(12)
N14 0.0157(12) 0.0294(15) 0.0298(13) 0.0048(11) 0.0090(10) 0.0024(10)
C15 0.0218(15) 0.0329(19) 0.0235(15) -0.0005(13) 0.0051(12) -0.0028(13)
C16 0.0305(17) 0.039(2) 0.0264(16) 0.0051(14) 0.0096(13) -0.0048(14)
C17 0.0275(17) 0.043(2) 0.0374(18) 0.0057(16) 0.0138(14) -0.0101(15)
C18 0.0174(14) 0.038(2) 0.0323(16) 0.0011(15) 0.0075(12) -0.0048(13)
C19 0.0178(14) 0.0257(18) 0.0272(15) -0.0018(13) 0.0078(12) -0.0022(12)
C20 0.0205(14) 0.0254(18) 0.0254(14) -0.0014(13) 0.0080(12) -0.0025(12)
C21 0.0178(14) 0.032(2) 0.0313(16) 0.0014(14) 0.0086(12) -0.0015(13)
C22 0.0180(15) 0.0318(19) 0.0328(17) 0.0013(14) 0.0032(12) 0.0021(13)
C23 0.0248(16) 0.039(2) 0.0283(16) 0.0062(14) 0.0071(13) 0.0021(14)
C24 0.0218(15) 0.039(2) 0.0309(16) 0.0070(15) 0.0092(13) -0.0021(14)
C25 0.0256(16) 0.041(2) 0.0354(18) 0.0013(16) 0.0111(14) -0.0003(15)
C26 0.042(2) 0.044(2) 0.050(2) -0.0087(18) 0.0231(18) -0.0050(17)
C27 0.053(2) 0.042(2) 0.060(2) -0.0271(19) 0.024(2) -0.0152(19)
C28 0.0349(19) 0.038(2) 0.053(2) -0.0034(18) 0.0130(17) -0.0126(16)
C29 0.0209(15) 0.032(2) 0.0349(17) 0.0060(15) 0.0040(13) -0.0030(13)
C30 0.0180(15) 0.032(2) 0.0341(17) 0.0098(15) 0.0039(13) -0.0019(13)
C31 0.0211(16) 0.040(2) 0.0433(19) 0.0148(16) 0.0067(14) -0.0043(14)
C32 0.0241(17) 0.044(2) 0.048(2) 0.0181(18) 0.0101(15) -0.0058(15)
C33 0.0290(18) 0.055(3) 0.0408(19) 0.0164(18) 0.0147(15) 0.0035(17)
C34 0.0209(15) 0.049(2) 0.0339(17) 0.0103(16) 0.0100(13) 0.0037(15)
C35 0.0286(17) 0.044(2) 0.0301(17) -0.0013(15) 0.0091(14) -0.0063(15)
C36 0.042(2) 0.037(2) 0.0337(18) -0.0107(15) 0.0146(15) -0.0018(16)
C37 0.0209(15) 0.0290(18) 0.0278(15) -0.0003(14) 0.0113(12) -0.0013(13)
C38 0.0180(14) 0.0310(19) 0.0269(15) 0.0040(13) 0.0105(12) -0.0013(13)
C39 0.0182(14) 0.0314(19) 0.0280(15) 0.0036(14) 0.0084(12) -0.0024(13)
C40 0.0199(15) 0.0340(19) 0.0246(14) 0.0016(13) 0.0066(12) -0.0054(13)
N1S 0.0368(17) 0.074(3) 0.0435(18) -0.0068(16) 0.0194(14) 0.0067(17)
N2S 0.079(3) 0.095(3) 0.058(2) -0.031(2) 0.035(2) -0.012(3)
N3S 0.0388(18) 0.050(2) 0.0369(16) 0.0012(14) 0.0107(14) 0.0023(15)
C1S 0.0366(19) 0.059(3) 0.0265(17) -0.0028(17) 0.0140(15) 0.0041(18)
C2S 0.047(2) 0.073(3) 0.044(2) 0.007(2) 0.0261(18) 0.021(2)
C3S 0.038(2) 0.102(4) 0.0279(19) -0.005(2) 0.0092(17) -0.005(2)
C4S 0.063(3) 0.110(4) 0.076(3) 0.036(3) 0.030(3) 0.037(3)
C5S 0.039(2) 0.038(2) 0.0279(17) 0.0078(15) 0.0142(15) 0.0100(16)
C6S 0.046(2) 0.060(3) 0.043(2) 0.0081(19) 0.0198(18) -0.0046(19)
N4S 0.078(3) 0.122(4) 0.049(2) -0.018(3) 0.020(2) -0.025(3)
C7S 0.073(4) 0.112(5) 0.031(2) -0.006(3) 0.013(2) -0.046(4)
C8S 0.142(5) 0.075(4) 0.054(3) 0.021(3) -0.005(3) -0.041(4)

loop_
_atom_type_symbol
_atom_type_description
_atom_type_scat_dispersion_real
_atom_type_scat_dispersion_imag
_atom_type_scat_source
C C 0.0033 0.0016 'International Tables Vol C Tables 4.2.6.8 and 6.1.1.4'
H H 0.0000 0.0000 'International Tables Vol C Tables 4.2.6.8 and 6.1.1.4'
N N 0.0061 0.0033 'International Tables Vol C Tables 4.2.6.8 and 6.1.1.4'
Ru Ru -1.2594 0.8363 'International Tables Vol C Tables 4.2.6.8 and 6.1.1.4'
O O 0.0106 0.0060 'International Tables Vol C Tables 4.2.6.8 and 6.1.1.4'

loop_
_geom_angle_atom_site_label_1
_geom_angle_atom_site_label_2
_geom_angle_atom_site_label_3
_geom_angle
_geom_angle_site_symmetry_1
_geom_angle_site_symmetry_3
_geom_angle_publ_flag
C11 Ru1 C13 88.97(12) . . ?
C11 Ru1 C14 86.47(12) . . ?
C13 Ru1 C14 88.75(12) . . ?
C11 Ru1 C12 89.01(12) . . ?
C13 Ru1 C12 92.38(12) . . ?
C14 Ru1 C12 175.32(13) . . ?
C11 Ru1 N2 98.30(11) . . ?
C13 Ru1 N2 171.81(12) . . ?
C14 Ru1 N2 87.94(11) . . ?
C12 Ru1 N2 91.53(10) . . ?
C11 Ru1 N1 175.08(11) . . ?
C13 Ru1 N1 95.92(11) . . ?
C14 Ru1 N1 93.11(11) . . ?
C12 Ru1 N1 91.30(11) . . ?
N2 Ru1 N1 76.79(10) . . ?
N1 C1 C2 123.2(3) . . ?
N1 C1 H1 118.4 . . ?
C2 C1 H1 118.4 . . ?
C3 C2 C1 118.4(3) . . ?
C3 C2 H2 120.8 . . ?
C1 C2 H2 120.8 . . ?
C4 C3 C2 118.9(3) . . ?
C4 C3 H3 120.6 . . ?
C2 C3 H3 120.6 . . ?
C3 C4 C5 120.3(3) . . ?
C3 C4 H4 119.9 . . ?
C5 C4 H4 119.9 . . ?
N1 C5 C4 120.8(3) . . ?
N1 C5 C6 115.1(3) . . ?
C4 C5 C6 124.0(3) . . ?
N2 C6 C7 120.5(3) . . ?
N2 C6 C5 115.6(3) . . ?
C7 C6 C5 123.9(3) . . ?
C8 C7 C6 120.1(3) . . ?
C8 C7 H7 119.9 . . ?
C6 C7 H7 119.9 . . ?
C7 C8 C9 119.4(3) . . ?
C7 C8 H8 120.3 . . ?
C9 C8 H8 120.3 . . ?
C8 C9 C10 118.5(3) . . ?
C8 C9 H9A 120.7 . . ?
C10 C9 H9A 120.7 . . ?
N2 C10 C9 122.9(3) . . ?
N2 C10 H10 118.5 . . ?
C9 C10 H10 118.5 . . ?
N13 C11 Ru1 177.7(3) . . ?
N11 C12 Ru1 177.5(3) . . ?
N12 C13 Ru1 177.1(3) . . ?
N10 C14 Ru1 174.1(3) . . ?
C1 N1 C5 118.4(3) . . ?
C1 N1 Ru1 125.2(2) . . ?
C5 N1 Ru1 116.3(2) . . ?
C10 N2 C6 118.5(3) . . ?
C10 N2 Ru1 125.6(2) . . ?
C6 N2 Ru1 115.6(2) . . ?
N5 Ru2 N6 79.07(10) . . ?
N5 Ru2 N7 92.10(10) . . ?
N6 Ru2 N7 98.48(9) . . ?
N5 Ru2 N8 98.70(9) . . ?
N6 Ru2 N8 176.51(10) . . ?
N7 Ru2 N8 78.86(9) . . ?
N5 Ru2 N4 169.90(9) . . ?
N6 Ru2 N4 95.01(10) . . ?
N7 Ru2 N4 96.89(10) . . ?
N8 Ru2 N4 87.58(9) . . ?
N5 Ru2 N3 92.95(10) . . ?
N6 Ru2 N3 86.10(9) . . ?
N7 Ru2 N3 173.75(10) . . ?
N8 Ru2 N3 96.73(9) . . ?
N4 Ru2 N3 78.39(9) . . ?
C38 N3 C40 106.2(2) . . ?
C38 N3 Ru2 114.04(18) . . ?
C40 N3 Ru2 139.7(2) . . ?
C37 N4 C35 105.2(3) . . ?
C37 N4 Ru2 113.7(2) . . ?
C35 N4 Ru2 141.1(2) . . ?
C25 N5 C29 118.0(3) . . ?
C25 N5 Ru2 126.4(2) . . ?
C29 N5 Ru2 115.5(2) . . ?
C34 N6 C30 118.2(3) . . ?
C34 N6 Ru2 125.8(2) . . ?
C30 N6 Ru2 115.9(2) . . ?
C24 N7 C20 118.6(2) . . ?
C24 N7 Ru2 125.23(19) . . ?
C20 N7 Ru2 116.22(19) . . ?
C15 N8 C19 118.1(2) . . ?
C15 N8 Ru2 126.11(19) . . ?
C19 N8 Ru2 115.62(19) . . ?
C37 N9 C36 108.2(3) . . ?
C37 N9 H9 125.9 . . ?
C36 N9 H9 125.9 . . ?
C38 N14 C39 107.7(3) . . ?
C38 N14 H14 126.1 . . ?
C39 N14 H14 126.1 . . ?
N8 C15 C16 122.9(3) . . ?
N8 C15 H15 118.6 . . ?
C16 C15 H15 118.6 . . ?
C15 C16 C17 119.1(3) . . ?
C15 C16 H16 120.4 . . ?
C17 C16 H16 120.4 . . ?
C18 C17 C16 119.2(3) . . ?
C18 C17 H17 120.4 . . ?
C16 C17 H17 120.4 . . ?
C17 C18 C19 119.4(3) . . ?
C17 C18 H18 120.3 . . ?
C19 C18 H18 120.3 . . ?
N8 C19 C18 121.3(3) . . ?
N8 C19 C20 114.8(2) . . ?
C18 C19 C20 123.9(3) . . ?
N7 C20 C21 121.4(3) . . ?
N7 C20 C19 114.5(2) . . ?
C21 C20 C19 124.1(3) . . ?
C22 C21 C20 119.3(3) . . ?
C22 C21 H21 120.3 . . ?
C20 C21 H21 120.3 . . ?
C21 C22 C23 119.1(3) . . ?
C21 C22 H22 120.4 . . ?
C23 C22 H22 120.4 . . ?
C22 C23 C24 119.0(3) . . ?
C22 C23 H23 120.5 . . ?
C24 C23 H23 120.5 . . ?
N7 C24 C23 122.6(3) . . ?
N7 C24 H24 118.7 . . ?
C23 C24 H24 118.7 . . ?
N5 C25 C26 123.1(3) . . ?
N5 C25 H25 118.5 . . ?
C26 C25 H25 118.5 . . ?
C25 C26 C27 119.4(3) . . ?
C25 C26 H26 120.3 . . ?
C27 C26 H26 120.3 . . ?
C28 C27 C26 119.5(3) . . ?
C28 C27 H27 120.3 . . ?
C26 C27 H27 120.3 . . ?
C27 C28 C29 119.4(3) . . ?
C27 C28 H28 120.3 . . ?
C29 C28 H28 120.3 . . ?
N5 C29 C28 120.6(3) . . ?
N5 C29 C30 114.7(3) . . ?
C28 C29 C30 124.7(3) . . ?
N6 C30 C31 121.9(3) . . ?
N6 C30 C29 114.2(3) . . ?
C31 C30 C29 123.9(3) . . ?
C32 C31 C30 118.3(3) . . ?
C32 C31 H31 120.8 . . ?
C30 C31 H31 120.8 . . ?
C31 C32 C33 120.5(3) . . ?
C31 C32 H32 119.7 . . ?
C33 C32 H32 119.7 . . ?
C34 C33 C32 118.4(3) . . ?
C34 C33 H33 120.8 . . ?
C32 C33 H33 120.8 . . ?
N6 C34 C33 122.6(3) . . ?
N6 C34 H34 118.7 . . ?
C33 C34 H34 118.7 . . ?
C36 C35 N4 109.1(3) . . ?
C36 C35 H35 125.4 . . ?
N4 C35 H35 125.4 . . ?
C35 C36 N9 106.5(3) . . ?
C35 C36 H36 126.8 . . ?
N9 C36 H36 126.8 . . ?
N9 C37 N4 111.0(3) . . ?
N9 C37 C38 132.2(3) . . ?
N4 C37 C38 116.8(3) . . ?
N3 C38 N14 111.2(3) . . ?
N3 C38 C37 117.0(3) . . ?
N14 C38 C37 131.8(3) . . ?
N14 C39 C40 106.1(3) . . ?
N14 C39 H39 127.0 . . ?
C40 C39 H39 127.0 . . ?
N3 C40 C39 108.8(3) . . ?
N3 C40 H40 125.6 . . ?
C39 C40 H40 125.6 . . ?
N1S C1S C2S 179.9(4) . . ?
C1S C2S H2S1 109.5 . . ?
C1S C2S H2S2 109.5 . . ?
H2S1 C2S H2S2 109.5 . . ?
C1S C2S H2S3 109.5 . . ?
H2S1 C2S H2S3 109.5 . . ?
H2S2 C2S H2S3 109.5 . . ?
N2S C3S C4S 178.4(4) . . ?
C3S C4S H4S1 109.5 . . ?
C3S C4S H4S2 109.5 . . ?
H4S1 C4S H4S2 109.5 . . ?
C3S C4S H4S3 109.5 . . ?
H4S1 C4S H4S3 109.5 . . ?
H4S2 C4S H4S3 109.5 . . ?
N3S C5S C6S 179.4(4) . . ?
C5S C6S H6S1 109.5 . . ?
C5S C6S H6S2 109.5 . . ?
H6S1 C6S H6S2 109.5 . . ?
C5S C6S H6S3 109.5 . . ?
H6S1 C6S H6S3 109.5 . . ?
H6S2 C6S H6S3 109.5 . . ?
N4S C7S C8S 178.0(7) . . ?
C7S C8S H8S1 109.5 . . ?
C7S C8S H8S2 109.5 . . ?
H8S1 C8S H8S2 109.5 . . ?
C7S C8S H8S3 109.5 . . ?
H8S1 C8S H8S3 109.5 . . ?
H8S2 C8S H8S3 109.5 . . ?

loop_
_geom_bond_atom_site_label_1
_geom_bond_atom_site_label_2
_geom_bond_distance
_geom_bond_site_symmetry_2
_geom_bond_publ_flag
Ru1 C11 1.948(3) . ?
Ru1 C13 1.979(3) . ?
Ru1 C14 2.017(3) . ?
Ru1 C12 2.043(3) . ?
Ru1 N2 2.104(3) . ?
Ru1 N1 2.107(2) . ?
C1 N1 1.327(4) . ?
C1 C2 1.377(4) . ?
C1 H1 0.9500 . ?
C2 C3 1.376(5) . ?
C2 H2 0.9500 . ?
C3 C4 1.360(5) . ?
C3 H3 0.9500 . ?
C4 C5 1.385(4) . ?
C4 H4 0.9500 . ?
C5 N1 1.348(4) . ?
C5 C6 1.450(4) . ?
C6 N2 1.358(4) . ?
C6 C7 1.387(4) . ?
C7 C8 1.364(5) . ?
C7 H7 0.9500 . ?
C8 C9 1.367(5) . ?
C8 H8 0.9500 . ?
C9 C10 1.383(4) . ?
C9 H9A 0.9500 . ?
C10 N2 1.331(4) . ?
C10 H10 0.9500 . ?
C11 N13 1.160(4) . ?
C12 N11 1.150(4) . ?
C13 N12 1.151(4) . ?
C14 N10 1.159(4) . ?
Ru2 N5 2.022(3) . ?
Ru2 N6 2.031(2) . ?
Ru2 N7 2.037(2) . ?
Ru2 N8 2.038(2) . ?
Ru2 N4 2.072(3) . ?
Ru2 N3 2.077(2) . ?
N3 C38 1.318(4) . ?
N3 C40 1.366(4) . ?
N4 C37 1.334(4) . ?
N4 C35 1.386(4) . ?
N5 C25 1.328(4) . ?
N5 C29 1.364(4) . ?
N6 C34 1.348(4) . ?
N6 C30 1.353(4) . ?
N7 C24 1.333(4) . ?
N7 C20 1.349(4) . ?
N8 C15 1.336(4) . ?
N8 C19 1.359(3) . ?
N9 C37 1.325(4) . ?
N9 C36 1.362(4) . ?
N9 H9 0.8800 . ?
N14 C38 1.335(3) . ?
N14 C39 1.359(4) . ?
N14 H14 0.8800 . ?
C15 C16 1.366(4) . ?
C15 H15 0.9500 . ?
C16 C17 1.376(4) . ?
C16 H16 0.9500 . ?
C17 C18 1.369(4) . ?
C17 H17 0.9500 . ?
C18 C19 1.384(4) . ?
C18 H18 0.9500 . ?
C19 C20 1.460(4) . ?
C20 C21 1.387(4) . ?
C21 C22 1.372(4) . ?
C21 H21 0.9500 . ?
C22 C23 1.373(4) . ?
C22 H22 0.9500 . ?
C23 C24 1.378(4) . ?
C23 H23 0.9500 . ?
C24 H24 0.9500 . ?
C25 C26 1.354(5) . ?
C25 H25 0.9500 . ?
C26 C27 1.360(5) . ?
C26 H26 0.9500 . ?
C27 C28 1.359(5) . ?
C27 H27 0.9500 . ?
C28 C29 1.385(5) . ?
C28 H28 0.9500 . ?
C29 C30 1.455(4) . ?
C30 C31 1.387(4) . ?
C31 C32 1.365(5) . ?
C31 H31 0.9500 . ?
C32 C33 1.380(5) . ?
C32 H32 0.9500 . ?
C33 C34 1.366(4) . ?
C33 H33 0.9500 . ?
C34 H34 0.9500 . ?
C35 C36 1.351(5) . ?
C35 H35 0.9500 . ?
C36 H36 0.9500 . ?
C37 C38 1.423(4) . ?
C39 C40 1.373(4) . ?
C39 H39 0.9500 . ?
C40 H40 0.9500 . ?
N1S C1S 1.128(4) . ?
N2S C3S 1.136(6) . ?
N3S C5S 1.125(4) . ?
C1S C2S 1.449(5) . ?
C2S H2S1 0.9800 . ?
C2S H2S2 0.9800 . ?
C2S H2S3 0.9800 . ?
C3S C4S 1.455(7) . ?
C4S H4S1 0.9800 . ?
C4S H4S2 0.9800 . ?
C4S H4S3 0.9800 . ?
C5S C6S 1.450(5) . ?
C6S H6S1 0.9800 . ?
C6S H6S2 0.9800 . ?
C6S H6S3 0.9800 . ?
N4S C7S 1.132(7) . ?
C7S C8S 1.413(8) . ?
C8S H8S1 0.9800 . ?
C8S H8S2 0.9800 . ?
C8S H8S3 0.9800 . ?
